data_2017300
loop_
_publ_author_name
'Cobo, Debora'
'Quiroga, Jairo'
'Cobo, Justo'
'Glidewell, Christopher'

_publ_section_title
;
 (<i>E</i>)-3-(4-Methylphenyl)-2-(2-thienyl)acrylonitrile has <i>Z</i>'
 = 0.75 in the space group <i>C</i>2/<i>m</i>: fourfold disordered
 molecules lie in channels enclosed by fully ordered molecules
;
_journal_coeditor_code GG3209
_journal_issue 9
_journal_name_full 'Acta Crystallographica Section C'
_journal_page_first o444
_journal_page_last o446
_journal_paper_doi 10.1107/S0108270109029667
_journal_volume 65
_journal_year 2009
_chemical_formula_iupac 'C14 H11 N1 S1'
_chemical_formula_moiety 'C14 H11 N1 S1'
_chemical_formula_sum 'C14 H11 N S'
_chemical_formula_weight 225.31
_chemical_melting_point 380
_chemical_name_systematic
;
(<i>E</i>)-3-(4-Methylphenyl)-2-(2-thienyl)acrylonitrile
;
_space_group_IT_number 12
_symmetry_cell_setting monoclinic
_symmetry_space_group_name_Hall '-C 2y'
_symmetry_space_group_name_H-M 'C 1 2/m 1'
_atom_sites_solution_hydrogens geom
_atom_sites_solution_primary direct
_atom_sites_solution_secondary difmap
_cell_angle_alpha 90.00
_cell_angle_beta 126.173(2)
_cell_angle_gamma 90.00
_cell_formula_units_Z 6
_cell_length_a 21.4869(7)
_cell_length_b 7.0302(3)
_cell_length_c 14.1810(5)
_cell_measurement_reflns_used 2133
_cell_measurement_temperature 120(2)
_cell_measurement_theta_max 27.49
_cell_measurement_theta_min 3.56
_cell_volume 1729.22(12)
_computing_cell_refinement 'DENZO--SMN (Otwinowski & Minor, 1997)'
_computing_data_collection 'COLLECT (Hooft, 1999)'
_computing_data_reduction 'DENZO--SMN and SCALEPACK (Otwinowski & Minor, 1997)'
_computing_molecular_graphics 'PLATON (Spek, 2009)'
_computing_publication_material 'SHELXL97 (Sheldrick, 2008) and PLATON (Spek, 2009)'
_computing_structure_refinement 'SHELXL97 (Sheldrick, 2008)'
_computing_structure_solution 'SIR2004 (Burla <i>et al.</i>,  2005)'
_diffrn_ambient_temperature 120(2)
_diffrn_detector_area_resol_mean 9.091
_diffrn_measured_fraction_theta_full 0.993
_diffrn_measured_fraction_theta_max 0.993
_diffrn_measurement_device_type 'Bruker--Nonius KappaCCD'
_diffrn_measurement_method '\f and \w'
_diffrn_radiation_monochromator graphite
_diffrn_radiation_source 'Bruker-Nonius FR591 rotating anode'
_diffrn_radiation_type 'Mo K\a'
_diffrn_radiation_wavelength 0.71073
_diffrn_reflns_av_R_equivalents 0.0284
_diffrn_reflns_av_sigmaI/netI 0.0242
_diffrn_reflns_limit_h_max 26
_diffrn_reflns_limit_h_min -27
_diffrn_reflns_limit_k_max 9
_diffrn_reflns_limit_k_min -8
_diffrn_reflns_limit_l_max 18
_diffrn_reflns_limit_l_min -18
_diffrn_reflns_number 9286
_diffrn_reflns_theta_full 27.49
_diffrn_reflns_theta_max 27.49
_diffrn_reflns_theta_min 3.56
_diffrn_standards_decay_% 0
_diffrn_standards_number 0
_exptl_absorpt_coefficient_mu 0.250
_exptl_absorpt_correction_T_max 0.961
_exptl_absorpt_correction_T_min 0.943
_exptl_absorpt_correction_type multi-scan
_exptl_absorpt_process_details '(SADABS; Sheldrick, 2003)'
_exptl_crystal_colour yellow
_exptl_crystal_density_diffrn 1.298
_exptl_crystal_density_method 'not measured'
_exptl_crystal_description block
_exptl_crystal_F_000 708
_exptl_crystal_size_max 0.22
_exptl_crystal_size_mid 0.18
_exptl_crystal_size_min 0.16
_refine_diff_density_max 0.309
_refine_diff_density_min -0.279
_refine_ls_extinction_method none
_refine_ls_goodness_of_fit_ref 1.250
_refine_ls_hydrogen_treatment constr
_refine_ls_matrix_type full
_refine_ls_number_parameters 238
_refine_ls_number_reflns 2133
_refine_ls_number_restraints 39
_refine_ls_restrained_S_all 1.239
_refine_ls_R_factor_all 0.0634
_refine_ls_R_factor_gt 0.0583
_refine_ls_shift/su_max 0.001
_refine_ls_shift/su_mean 0.000
_refine_ls_structure_factor_coef Fsqd
_refine_ls_weighting_details 'w=1/[\s^2^(Fo^2^)+(0.0000P)^2^+5.111P] where P=(Fo^2^+2Fc^2^)/3'
_refine_ls_weighting_scheme calc
_refine_ls_wR_factor_gt 0.1305
_refine_ls_wR_factor_ref 0.1324
_reflns_number_gt 1956
_reflns_number_total 2133
_reflns_threshold_expression I>2\s(I)
_cod_data_source_file gg3209.cif
_cod_data_source_block I
_cod_depositor_comments
;
The following automatic conversions were performed:
'_exptl_absorpt_correction_type' value 'Multi-scan' changed to
'multi-scan' according to
'/home/saulius/struct/CIF-dictionaries/cif_core.dic' dictionary named
'cif_core.dic' version 2.4.1 from 2010-06-29.

Automatic conversion script
Id: cif_fix_enum 1527 2010-12-29 10:47:43Z saulius 

The following automatic conversions were performed:

'_exptl_absorpt_correction_type' value 'Multi-scan' changed to
'multi-scan' according to
/home/saulius/struct/CIF-dictionaries/cif_core.dic dictionary named
'cif_core.dic' version 2.4.1 from 2010-06-29.

Automatic conversion script
Id: cif_fix_values 1715 2011-07-08 13:25:40Z adriana 
;
_cod_original_sg_symbol_H-M 'C 2/m'
_cod_original_formula_sum 'C14 H11 N1 S1'
_cod_database_code 2017300
_cod_database_fobs_code 2017300

loop_
_symmetry_equiv_pos_as_xyz
'x, y, z'
'-x, y, -z'
'x+1/2, y+1/2, z'
'-x+1/2, y+1/2, -z'
'-x, -y, -z'
'x, -y, z'
'-x+1/2, -y+1/2, -z'
'x+1/2, -y+1/2, z'

loop_
_atom_site_type_symbol
_atom_site_label
_atom_site_fract_x
_atom_site_fract_y
_atom_site_fract_z
_atom_site_U_iso_or_equiv
_atom_site_adp_type
_atom_site_calc_flag
_atom_site_refinement_flags
_atom_site_occupancy
_atom_site_disorder_assembly
_atom_site_disorder_group
S S1 0.30694(5) 0.5000 0.35009(7) 0.0323(2) Uani d SD 1 A 1
C C2 0.21398(17) 0.5000 0.2247(2) 0.0259(7) Uani d SD 1 A 1
C C3 0.16158(18) 0.5000 0.2507(3) 0.0313(8) Uani d SD 1 A 1
H H3 0.1073 0.5000 0.1935 0.038 Uiso calc SR 1 A 1
C C4 0.1983(2) 0.5000 0.3735(3) 0.0380(9) Uani d SD 1 A 1
H H4 0.1711 0.5000 0.4072 0.046 Uiso calc SR 1 A 1
C C5 0.2758(2) 0.5000 0.4366(3) 0.0358(9) Uani d SD 1 A 1
H H5 0.3093 0.5000 0.5195 0.043 Uiso calc SR 1 A 1
C C27 0.19723(17) 0.5000 0.1081(2) 0.0252(7) Uani d SD 1 A 1
C C17 0.25178(17) 0.5000 0.0894(3) 0.0273(7) Uani d SD 1 A 1
H H17 0.3031 0.5000 0.1586 0.033 Uiso calc SR 1 A 1
C C11 0.24579(18) 0.5000 -0.0191(3) 0.0257(7) Uani d SD 1 A 1
C C12 0.17754(19) 0.5000 -0.1321(3) 0.0435(11) Uani d SD 1 A 1
H H12 0.1294 0.5000 -0.1432 0.052 Uiso calc SR 1 A 1
C C13 0.1790(2) 0.5000 -0.2279(3) 0.0455(11) Uani d SD 1 A 1
H H13 0.1316 0.5000 -0.3039 0.055 Uiso calc SR 1 A 1
C C14 0.24721(19) 0.5000 -0.2170(3) 0.0324(8) Uani d SD 1 A 1
C C15 0.31524(19) 0.5000 -0.1049(3) 0.0322(8) Uani d SD 1 A 1
H H15 0.3631 0.5000 -0.0947 0.039 Uiso calc SR 1 A 1
C C16 0.31497(17) 0.5000 -0.0074(3) 0.0255(7) Uani d SD 1 A 1
H H16 0.3625 0.5000 0.0684 0.031 Uiso calc SR 1 A 1
C C18 0.2474(2) 0.5000 -0.3233(3) 0.0381(9) Uani d SD 1 A 1
H H18A 0.1972 0.4569 -0.3915 0.057 Uiso calc PR 0.50 A 1
H H18B 0.2878 0.4140 -0.3102 0.057 Uiso calc PR 0.50 A 1
H H18C 0.2575 0.6291 -0.3373 0.057 Uiso calc PR 0.50 A 1
C C271 0.11614(18) 0.5000 0.0151(3) 0.0314(8) Uani d SD 1 A 1
N N271 0.05107(17) 0.5000 -0.0555(3) 0.0515(11) Uani d SD 1 A 1
S S31 0.0188(7) 0.1891(8) 0.2699(7) 0.0305(11) Uani d PD 0.25 B -2
C C32 0.0177(5) -0.0379(9) 0.3137(6) 0.026(4) Uani d PD 0.25 B -2
C C33 0.020(3) -0.1710(12) 0.245(3) 0.021(5) Uani d PD 0.25 B -2
H H33 0.0169 -0.3044 0.2515 0.025 Uiso calc PR 0.25 B -2
C C34 0.029(2) -0.0840(18) 0.162(2) 0.035(12) Uani d PD 0.25 B -2
H H34 0.0385 -0.1530 0.1143 0.042 Uiso calc PR 0.25 B -2
C C35 0.0224(18) 0.1071(16) 0.1599(18) 0.026(7) Uani d PD 0.25 B -2
H H35 0.0201 0.1866 0.1037 0.031 Uiso calc PR 0.25 B -2
C C57 0.0115(12) -0.0765(10) 0.4099(13) 0.022(4) Uani d PD 0.25 B -2
C C47 0.0020(13) 0.0582(11) 0.4675(14) 0.022(3) Uani d PD 0.25 B -2
H H47 -0.0011 0.1838 0.4404 0.026 Uiso calc PR 0.25 B -2
C C41 -0.0045(16) 0.0463(12) 0.5647(16) 0.019(4) Uani d PD 0.25 B -2
C C42 0.0010(13) -0.1193(13) 0.6233(13) 0.040(5) Uani d PD 0.25 B -2
H H42 0.0091 -0.2379 0.6001 0.048 Uiso calc PR 0.25 B -2
C C43 -0.0052(9) -0.1126(15) 0.7147(11) 0.043(5) Uiso d PD 0.25 B -2
H H43 0.0013 -0.2265 0.7556 0.052 Uiso calc PR 0.25 B -2
C C44 -0.0203(5) 0.0545(15) 0.7484(6) 0.030(4) Uani d PD 0.25 B -2
C C45 -0.0253(14) 0.2199(15) 0.6910(14) 0.033(4) Uani d PD 0.25 B -2
H H45 -0.0355 0.3372 0.7127 0.040 Uiso calc PR 0.25 B -2
C C46 -0.0156(7) 0.2173(11) 0.6027(8) 0.031(3) Uani d PD 0.25 B -2
H H46 -0.0166 0.3335 0.5675 0.037 Uiso calc PR 0.25 B -2
C C48 -0.032(3) 0.057(2) 0.844(3) 0.033(9) Uani d PD 0.25 B -2
H H48A -0.0256 -0.0724 0.8743 0.049 Uiso calc PR 0.25 B -2
H H48B -0.0840 0.1026 0.8115 0.049 Uiso calc PR 0.25 B -2
H H48C 0.0062 0.1412 0.9068 0.049 Uiso calc PR 0.25 B -2
C C571 0.0167(6) -0.2760(9) 0.4359(8) 0.025(2) Uani d PD 0.25 B -2
N N571 0.0212(5) -0.4358(9) 0.4533(7) 0.043(2) Uani d PD 0.25 B -2

loop_
_atom_site_aniso_label
_atom_site_aniso_U_11
_atom_site_aniso_U_22
_atom_site_aniso_U_33
_atom_site_aniso_U_12
_atom_site_aniso_U_13
_atom_site_aniso_U_23
S1 0.0214(4) 0.0551(6) 0.0172(4) 0.000 0.0097(3) 0.000
C2 0.0226(14) 0.0385(19) 0.0172(14) 0.000 0.0120(12) 0.000
C3 0.0231(15) 0.050(2) 0.0211(15) 0.000 0.0133(13) 0.000
C4 0.0350(18) 0.062(3) 0.0270(17) 0.000 0.0239(15) 0.000
C5 0.0353(18) 0.056(2) 0.0163(14) 0.000 0.0154(14) 0.000
C27 0.0203(14) 0.0377(19) 0.0170(14) 0.000 0.0106(12) 0.000
C17 0.0194(14) 0.045(2) 0.0168(14) 0.000 0.0102(12) 0.000
C11 0.0224(14) 0.0380(19) 0.0196(14) 0.000 0.0139(13) 0.000
C12 0.0208(16) 0.085(3) 0.0244(17) 0.000 0.0133(14) 0.000
C13 0.0269(17) 0.087(3) 0.0194(16) 0.000 0.0119(14) 0.000
C14 0.0329(17) 0.047(2) 0.0216(15) 0.000 0.0185(14) 0.000
C15 0.0268(16) 0.050(2) 0.0281(16) 0.000 0.0210(14) 0.000
C16 0.0199(14) 0.0382(19) 0.0194(14) 0.000 0.0123(12) 0.000
C18 0.043(2) 0.053(2) 0.0269(17) 0.000 0.0253(16) 0.000
C271 0.0243(16) 0.053(2) 0.0200(15) 0.000 0.0150(13) 0.000
N271 0.0237(15) 0.107(3) 0.0251(15) 0.000 0.0151(13) 0.000
S31 0.035(2) 0.030(2) 0.027(5) -0.0027(19) 0.019(4) -0.003(2)
C32 0.015(3) 0.037(14) 0.022(4) 0.000(4) 0.008(3) -0.001(5)
C33 0.026(7) 0.018(8) 0.016(10) 0.001(7) 0.010(7) -0.004(6)
C34 0.03(2) 0.05(2) 0.021(12) -0.007(12) 0.011(12) 0.011(11)
C35 0.019(9) 0.023(11) 0.045(13) 0.006(7) 0.024(8) 0.011(8)
C57 0.021(7) 0.035(10) 0.008(10) -0.005(7) 0.008(7) -0.003(7)
C47 0.014(4) 0.031(7) 0.020(12) 0.001(4) 0.010(8) -0.001(4)
C41 0.023(6) 0.023(10) 0.015(13) -0.007(5) 0.014(8) -0.005(5)
C42 0.049(13) 0.043(12) 0.025(10) 0.002(8) 0.021(10) 0.004(7)
C44 0.015(4) 0.052(13) 0.021(4) -0.002(4) 0.009(3) -0.001(5)
C45 0.030(6) 0.048(9) 0.019(9) 0.005(6) 0.012(8) 0.003(6)
C46 0.028(6) 0.036(9) 0.023(7) -0.006(6) 0.013(6) 0.002(6)
C48 0.035(12) 0.05(2) 0.035(12) -0.017(11) 0.032(11) -0.012(9)
C571 0.027(4) 0.023(6) 0.019(5) -0.001(4) 0.009(4) 0.007(4)
N571 0.051(5) 0.038(6) 0.027(4) -0.001(4) 0.015(4) 0.005(3)

loop_
_atom_type_symbol
_atom_type_description
_atom_type_scat_dispersion_real
_atom_type_scat_dispersion_imag
_atom_type_scat_source
C C 0.0033 0.0016 'International Tables Vol C Tables 4.2.6.8 and 6.1.1.4'
H H 0.0000 0.0000 'International Tables Vol C Tables 4.2.6.8 and 6.1.1.4'
N N 0.0061 0.0033 'International Tables Vol C Tables 4.2.6.8 and 6.1.1.4'
S S 0.1246 0.1234 'International Tables Vol C Tables 4.2.6.8 and 6.1.1.4'

loop_
_geom_angle_atom_site_label_1
_geom_angle_atom_site_label_2
_geom_angle_atom_site_label_3
_geom_angle_site_symmetry_1
_geom_angle_site_symmetry_3
_geom_angle
_geom_angle_publ_flag
C5 S1 C2 . . 91.97(16) ?
C3 C2 C27 . . 127.3(3) ?
C3 C2 S1 . . 111.0(2) ?
C27 C2 S1 . . 121.8(2) ?
C2 C3 C4 . . 112.1(3) ?
C2 C3 H3 . . 123.9 ?
C4 C3 H3 . . 123.9 ?
C5 C4 C3 . . 112.8(3) ?
C5 C4 H4 . . 123.6 ?
C3 C4 H4 . . 123.6 ?
C4 C5 S1 . . 112.2(2) ?
C4 C5 H5 . . 123.9 ?
S1 C5 H5 . . 123.9 ?
C17 C27 C271 . . 123.0(3) ?
C17 C27 C2 . . 123.9(3) ?
C271 C27 C2 . . 113.1(3) ?
C27 C17 C11 . . 131.3(3) ?
C27 C17 H17 . . 114.4 ?
C11 C17 H17 . . 114.4 ?
C12 C11 C16 . . 117.4(3) ?
C12 C11 C17 . . 126.0(3) ?
C16 C11 C17 . . 116.6(3) ?
C13 C12 C11 . . 120.8(3) ?
C13 C12 H12 . . 119.6 ?
C11 C12 H12 . . 119.6 ?
C12 C13 C14 . . 122.0(3) ?
C12 C13 H13 . . 119.0 ?
C14 C13 H13 . . 119.0 ?
C13 C14 C15 . . 117.4(3) ?
C13 C14 C18 . . 121.1(3) ?
C15 C14 C18 . . 121.5(3) ?
C14 C15 C16 . . 121.4(3) ?
C14 C15 H15 . . 119.3 ?
C16 C15 H15 . . 119.3 ?
C15 C16 C11 . . 120.8(3) ?
C15 C16 H16 . . 119.6 ?
C11 C16 H16 . . 119.6 ?
N271 C271 C27 . . 177.1(3) ?
C35 S31 C32 . . 91.9(2) ?
C33 C32 C57 . . 126.6(5) ?
C33 C32 S31 . . 111.1(3) ?
C57 C32 S31 . . 122.2(4) ?
C32 C33 C34 . . 111.8(4) ?
C32 C33 H33 . . 124.1 ?
C34 C33 H33 . . 123.0 ?
C35 C34 C33 . . 112.6(5) ?
C35 C34 H34 . . 123.7 ?
C33 C34 H34 . . 123.7 ?
C34 C35 S31 . . 112.0(4) ?
C34 C35 H35 . . 124.0 ?
S31 C35 H35 . . 124.0 ?
C47 C57 C571 . . 123.3(4) ?
C47 C57 C32 . . 124.3(4) ?
C571 C57 C32 . . 112.4(4) ?
C57 C47 C41 . . 131.6(5) ?
C57 C47 H47 . . 114.2 ?
C41 C47 H47 . . 114.2 ?
C46 C41 C42 . . 117.6(4) ?
C46 C41 C47 . . 116.6(5) ?
C42 C41 C47 . . 125.9(5) ?
C43 C42 C41 . . 120.7(5) ?
C43 C42 H42 . . 119.6 ?
C41 C42 H42 . . 119.6 ?
C42 C43 C44 . . 121.9(5) ?
C42 C43 H43 . . 119.0 ?
C44 C43 H43 . . 119.0 ?
C43 C44 C45 . . 117.6(4) ?
C43 C44 C48 . . 121.1(5) ?
C45 C44 C48 . . 121.3(5) ?
C46 C45 C44 . . 121.3(5) ?
C46 C45 H45 . . 119.4 ?
C44 C45 H45 . . 119.4 ?
C45 C46 C41 . . 120.8(4) ?
C45 C46 H46 . . 119.6 ?
C41 C46 H46 . . 119.6 ?
C44 C48 H48A . . 109.5 ?
C44 C48 H48B . . 109.5 ?
H48A C48 H48B . . 109.5 ?
C44 C48 H48C . . 109.5 ?
H48A C48 H48C . . 109.5 ?
H48B C48 H48C . . 109.5 ?
N571 C571 C57 . . 177.3(9) ?

loop_
_geom_bond_atom_site_label_1
_geom_bond_atom_site_label_2
_geom_bond_site_symmetry_2
_geom_bond_distance
_geom_bond_publ_flag
S1 C5 . 1.708(3) ?
S1 C2 . 1.720(3) ?
C2 C3 . 1.376(4) ?
C2 C27 . 1.470(4) ?
C3 C4 . 1.426(4) ?
C3 H3 . 0.9500 ?
C4 C5 . 1.348(5) ?
C4 H4 . 0.9500 ?
C5 H5 . 0.9500 ?
C27 C17 . 1.346(4) ?
C27 C271 . 1.436(4) y
C17 C11 . 1.467(4) ?
C17 H17 . 0.9500 ?
C11 C12 . 1.395(4) ?
C11 C16 . 1.395(4) ?
C12 C13 . 1.377(5) ?
C12 H12 . 0.9500 ?
C13 C14 . 1.379(5) ?
C13 H13 . 0.9500 ?
C14 C15 . 1.385(4) ?
C14 C18 . 1.512(4) ?
C15 C16 . 1.387(4) ?
C15 H15 . 0.9500 ?
C16 H16 . 0.9500 ?
C18 H18A . 0.9800 ?
C18 H18B . 0.9800 ?
C18 H18C . 0.9800 ?
C271 N271 . 1.142(4) y
S31 C35 . 1.708(6) ?
S31 C32 . 1.717(5) ?
C32 C33 . 1.378(6) ?
C32 C57 . 1.473(5) ?
C33 C34 . 1.426(6) ?
C33 H33 . 0.9500 ?
C34 C35 . 1.350(7) ?
C34 H34 . 0.9500 ?
C35 H35 . 0.9500 ?
C57 C47 . 1.342(5) ?
C57 C571 . 1.438(5) ?
C47 C41 . 1.468(5) ?
C47 H47 . 0.9500 ?
C41 C46 . 1.395(6) ?
C41 C42 . 1.395(6) ?
C42 C43 . 1.378(6) ?
C42 H42 . 0.9500 ?
C43 C44 . 1.379(6) ?
C43 H43 . 0.9500 ?
C44 C45 . 1.387(6) ?
C44 C48 . 1.511(6) ?
C45 C46 . 1.386(6) ?
C45 H45 . 0.9500 ?
C46 H46 . 0.9500 ?
C48 H48A . 0.9800 ?
C48 H48B . 0.9800 ?
C48 H48C . 0.9800 ?
C571 N571 . 1.141(6) ?

loop_
_geom_hbond_atom_site_label_D
_geom_hbond_atom_site_label_H
_geom_hbond_atom_site_label_A
_geom_hbond_site_symmetry_A
_geom_hbond_distance_DH
_geom_hbond_distance_HA
_geom_hbond_distance_DA
_geom_hbond_angle_DHA
_geom_hbond_publ_flag
C3 H3 N271 2_555 0.95 2.76 3.689(6) 171 y
C12 H12 N271 . 0.95 2.62 3.471(7) 150 y

loop_
_geom_torsion_atom_site_label_1
_geom_torsion_atom_site_label_2
_geom_torsion_atom_site_label_3
_geom_torsion_atom_site_label_4
_geom_torsion_site_symmetry_1
_geom_torsion_site_symmetry_2
_geom_torsion_site_symmetry_3
_geom_torsion_site_symmetry_4
_geom_torsion
_geom_torsion_publ_flag
C5 S1 C2 C3 . . . . 0.0 ?
C5 S1 C2 C27 . . . . 180.0 ?
C27 C2 C3 C4 . . . . 180.0 ?
S1 C2 C3 C4 . . . . 0.0 ?
C2 C3 C4 C5 . . . . 0.0 ?
C3 C4 C5 S1 . . . . 0.0 ?
C2 S1 C5 C4 . . . . 0.0 ?
C3 C2 C27 C17 . . . . 180.0 ?
S1 C2 C27 C17 . . . . 0.0 ?
C3 C2 C27 C271 . . . . 0.0 ?
S1 C2 C27 C271 . . . . 180.0 ?
C271 C27 C17 C11 . . . . 0.0 ?
C2 C27 C17 C11 . . . . 180.0 ?
C27 C17 C11 C12 . . . . 0.0 ?
C27 C17 C11 C16 . . . . 180.0 ?
C16 C11 C12 C13 . . . . 0.0 ?
C17 C11 C12 C13 . . . . 180.0 ?
C11 C12 C13 C14 . . . . 0.0 ?
C12 C13 C14 C15 . . . . 0.0 ?
C12 C13 C14 C18 . . . . 180.0 ?
C13 C14 C15 C16 . . . . 0.0 ?
C18 C14 C15 C16 . . . . 180.0 ?
C14 C15 C16 C11 . . . . 0.0 ?
C12 C11 C16 C15 . . . . 0.0 ?
C17 C11 C16 C15 . . . . 180.0 ?
C35 S31 C32 C33 . . . . 0.2(19) ?
C35 S31 C32 C57 . . . . -177.5(16) ?
C57 C32 C33 C34 . . . . -178(2) ?
S31 C32 C33 C34 . . . . 4(3) ?
C32 C33 C34 C35 . . . . -8(5) ?
C33 C34 C35 S31 . . . . 8(5) ?
C32 S31 C35 C34 . . . . -5(3) ?
C33 C32 C57 C47 . . . . -174(3) ?
S31 C32 C57 C47 . . . . 4(3) y
C33 C32 C57 C571 . . . . 6(3) ?
S31 C32 C57 C571 . . . . -176.3(11) ?
C571 C57 C47 C41 . . . . 1(4) ?
C32 C57 C47 C41 . . . . -179.3(11) y
C57 C47 C41 C46 . . . . -179(3) ?
C57 C47 C41 C42 . . . . 3(4) y
C46 C41 C42 C43 . . . . 1(4) ?
C47 C41 C42 C43 . . . . 179.2(16) ?
C41 C42 C43 C44 . . . . 3(3) ?
C42 C43 C44 C45 . . . . -3(2) ?
C42 C43 C44 C48 . . . . 176(2) ?
C43 C44 C45 C46 . . . . 0(3) ?
C48 C44 C45 C46 . . . . -179(2) ?
C44 C45 C46 C41 . . . . 3(3) ?
C42 C41 C46 C45 . . . . -4(3) ?
C47 C41 C46 C45 . . . . 177.6(17) ?
